data_4002049
loop_
_publ_author_name
'Peterson, Vanessa K.'
'Southon, Peter D.'
'Halder, Gregory J.'
'Price, David J.'
'Bevitt, Joseph J.'
'Kepert, Cameron J.'

_publ_contact_author
; 
 Cameron J. Kepert
 School of Chemistry, F11
 University of Sydney
 NSW 2006
 Australia
;
_publ_section_title
;
 Guest Adsorption in the Nanoporous Metal--Organic Framework
 Cu3(1,3,5-Benzenetricarboxylate)2: CombinedIn SituX-ray Diffraction and
 Vapor Sorption
;
_journal_issue 16
_journal_name_full 'Chemistry of Materials'
_journal_page_first 4712
_journal_paper_doi 10.1021/cm501138g
_journal_volume 26
_journal_year 2014
_chemical_formula_sum 'C19 H12.28 Cu3 O13.11'
_chemical_formula_weight 641.01
_chemical_name_common '[Cu3(BTC)2]+hexane'
_chemical_name_systematic
; 
 ? 
;
_space_group_IT_number 225
_symmetry_cell_setting cubic
_symmetry_Int_Tables_number 225
_symmetry_space_group_name_Hall '-F 4 2 3'
_symmetry_space_group_name_H-M 'F m -3 m'
_atom_sites_solution_hydrogens geom
_atom_sites_solution_primary direct
_atom_sites_solution_secondary difmap
_audit_creation_method SHELXL-97
_cell_angle_alpha 90.00
_cell_angle_beta 90.00
_cell_angle_gamma 90.00
_cell_formula_units_Z 16
_cell_length_a 26.2843(17)
_cell_length_b 26.2843(17)
_cell_length_c 26.2843(17)
_cell_measurement_reflns_used 4251
_cell_measurement_temperature 293(2)
_cell_measurement_theta_max 26.746
_cell_measurement_theta_min 2.6845
_cell_volume 18159(2)
_computing_cell_refinement 'SAINT Ver. 7.23A  (Bruker-AXS, 2005)'
_computing_data_collection 'APEX2 Ver. 2.1-3 (Bruker-AXS, 2007)'
_computing_data_reduction 'SAINT Ver. 7.23A'
_computing_molecular_graphics 'Weblab ViewerPro 3.7, POV-Ray 3.6'
_computing_publication_material enCIFer
_computing_structure_refinement 'SHELXL-97 (Sheldrick, 1997)'
_computing_structure_solution 'SHELXS-97 (Sheldrick, 1997)'
_diffrn_ambient_temperature 293(2)
_diffrn_measured_fraction_theta_full 0.995
_diffrn_measured_fraction_theta_max 0.995
_diffrn_measurement_device_type 'Bruker-Nonius FR591 Kappa APEX II'
_diffrn_measurement_method 'phi and omega scans'
_diffrn_radiation_monochromator graphite
_diffrn_radiation_source 'fine-focus rotating anode'
_diffrn_radiation_type MoK\a
_diffrn_radiation_wavelength 0.71073
_diffrn_reflns_av_R_equivalents 0.0377
_diffrn_reflns_av_sigmaI/netI 0.0173
_diffrn_reflns_limit_h_max 20
_diffrn_reflns_limit_h_min -20
_diffrn_reflns_limit_k_max 24
_diffrn_reflns_limit_k_min -24
_diffrn_reflns_limit_l_max 34
_diffrn_reflns_limit_l_min -34
_diffrn_reflns_number 20357
_diffrn_reflns_theta_full 28.07
_diffrn_reflns_theta_max 28.07
_diffrn_reflns_theta_min 3.38
_diffrn_standards_decay_% 0.00
_diffrn_standards_interval_count 0
_diffrn_standards_number 0
_exptl_absorpt_coefficient_mu 1.427
_exptl_absorpt_correction_T_max 0.972
_exptl_absorpt_correction_T_min 0.892
_exptl_absorpt_correction_type multi-scan
_exptl_absorpt_process_details 'SADABS (Bruker-AXS, 2004)'
_exptl_crystal_colour blue
_exptl_crystal_density_diffrn 0.938
_exptl_crystal_density_method 'not measured'
_exptl_crystal_description octahedron
_exptl_crystal_F_000 5091
_exptl_crystal_size_max 0.08
_exptl_crystal_size_mid 0.08
_exptl_crystal_size_min 0.02
_refine_diff_density_max 1.190
_refine_diff_density_min -0.613
_refine_diff_density_rms 0.131
_refine_ls_extinction_method none
_refine_ls_goodness_of_fit_ref 1.255
_refine_ls_hydrogen_treatment constr
_refine_ls_matrix_type full
_refine_ls_number_parameters 40
_refine_ls_number_reflns 1162
_refine_ls_number_restraints 4
_refine_ls_restrained_S_all 1.255
_refine_ls_R_factor_all 0.0645
_refine_ls_R_factor_gt 0.0528
_refine_ls_shift/su_max 0.001
_refine_ls_shift/su_mean 0.000
_refine_ls_structure_factor_coef Fsqd
_refine_ls_weighting_details 'calc w=1/[\s^2^(Fo^2^)+(0.1073P)^2^+70.7452P] where P=(Fo^2^+2Fc^2^)/3'
_refine_ls_weighting_scheme calc
_refine_ls_wR_factor_gt 0.1854
_refine_ls_wR_factor_ref 0.1985
_reflns_number_gt 961
_reflns_number_total 1162
_reflns_threshold_expression >2sigma(I)
_cod_data_source_file cm501138g_si_008.cif
_cod_data_source_block hexane
_cod_depositor_comments
;
The following automatic conversions were performed:

'_symmetry_cell_setting' value 'Cubic' changed to 'cubic' according
to
/home/saulius/struct/COD-crude-data--automatic-downloads/rss-feeds/ACS/lib/dictionaries/cif_core.dic
dictionary named 'cif_core.dic' version 2.4.2 from 2011-04-26.

Automatic conversion script
Id: cif_fix_values 2281 2013-09-26 08:29:07Z andrius 

 Adding full bibliography for 4002043--4002052.cif.
;
_cod_original_sg_symbol_H-M Fm-3m
_cod_database_code 4002049

loop_
_symmetry_equiv_pos_as_xyz
'x, y, z'
'-y, x, z'
'-x, -y, z'
'y, -x, z'
'x, -z, y'
'x, -y, -z'
'x, z, -y'
'z, y, -x'
'-x, y, -z'
'-z, y, x'
'z, x, y'
'y, z, x'
'-y, -z, x'
'z, -x, -y'
'-y, z, -x'
'-z, -x, y'
'-z, x, -y'
'y, -z, -x'
'y, x, -z'
'-y, -x, -z'
'-x, z, y'
'-x, -z, -y'
'z, -y, x'
'-z, -y, -x'
'x, y+1/2, z+1/2'
'-y, x+1/2, z+1/2'
'-x, -y+1/2, z+1/2'
'y, -x+1/2, z+1/2'
'x, -z+1/2, y+1/2'
'x, -y+1/2, -z+1/2'
'x, z+1/2, -y+1/2'
'z, y+1/2, -x+1/2'
'-x, y+1/2, -z+1/2'
'-z, y+1/2, x+1/2'
'z, x+1/2, y+1/2'
'y, z+1/2, x+1/2'
'-y, -z+1/2, x+1/2'
'z, -x+1/2, -y+1/2'
'-y, z+1/2, -x+1/2'
'-z, -x+1/2, y+1/2'
'-z, x+1/2, -y+1/2'
'y, -z+1/2, -x+1/2'
'y, x+1/2, -z+1/2'
'-y, -x+1/2, -z+1/2'
'-x, z+1/2, y+1/2'
'-x, -z+1/2, -y+1/2'
'z, -y+1/2, x+1/2'
'-z, -y+1/2, -x+1/2'
'x+1/2, y, z+1/2'
'-y+1/2, x, z+1/2'
'-x+1/2, -y, z+1/2'
'y+1/2, -x, z+1/2'
'x+1/2, -z, y+1/2'
'x+1/2, -y, -z+1/2'
'x+1/2, z, -y+1/2'
'z+1/2, y, -x+1/2'
'-x+1/2, y, -z+1/2'
'-z+1/2, y, x+1/2'
'z+1/2, x, y+1/2'
'y+1/2, z, x+1/2'
'-y+1/2, -z, x+1/2'
'z+1/2, -x, -y+1/2'
'-y+1/2, z, -x+1/2'
'-z+1/2, -x, y+1/2'
'-z+1/2, x, -y+1/2'
'y+1/2, -z, -x+1/2'
'y+1/2, x, -z+1/2'
'-y+1/2, -x, -z+1/2'
'-x+1/2, z, y+1/2'
'-x+1/2, -z, -y+1/2'
'z+1/2, -y, x+1/2'
'-z+1/2, -y, -x+1/2'
'x+1/2, y+1/2, z'
'-y+1/2, x+1/2, z'
'-x+1/2, -y+1/2, z'
'y+1/2, -x+1/2, z'
'x+1/2, -z+1/2, y'
'x+1/2, -y+1/2, -z'
'x+1/2, z+1/2, -y'
'z+1/2, y+1/2, -x'
'-x+1/2, y+1/2, -z'
'-z+1/2, y+1/2, x'
'z+1/2, x+1/2, y'
'y+1/2, z+1/2, x'
'-y+1/2, -z+1/2, x'
'z+1/2, -x+1/2, -y'
'-y+1/2, z+1/2, -x'
'-z+1/2, -x+1/2, y'
'-z+1/2, x+1/2, -y'
'y+1/2, -z+1/2, -x'
'y+1/2, x+1/2, -z'
'-y+1/2, -x+1/2, -z'
'-x+1/2, z+1/2, y'
'-x+1/2, -z+1/2, -y'
'z+1/2, -y+1/2, x'
'-z+1/2, -y+1/2, -x'
'-x, -y, -z'
'y, -x, -z'
'x, y, -z'
'-y, x, -z'
'-x, z, -y'
'-x, y, z'
'-x, -z, y'
'-z, -y, x'
'x, -y, z'
'z, -y, -x'
'-z, -x, -y'
'-y, -z, -x'
'y, z, -x'
'-z, x, y'
'y, -z, x'
'z, x, -y'
'z, -x, y'
'-y, z, x'
'-y, -x, z'
'y, x, z'
'x, -z, -y'
'x, z, y'
'-z, y, -x'
'z, y, x'
'-x, -y+1/2, -z+1/2'
'y, -x+1/2, -z+1/2'
'x, y+1/2, -z+1/2'
'-y, x+1/2, -z+1/2'
'-x, z+1/2, -y+1/2'
'-x, y+1/2, z+1/2'
'-x, -z+1/2, y+1/2'
'-z, -y+1/2, x+1/2'
'x, -y+1/2, z+1/2'
'z, -y+1/2, -x+1/2'
'-z, -x+1/2, -y+1/2'
'-y, -z+1/2, -x+1/2'
'y, z+1/2, -x+1/2'
'-z, x+1/2, y+1/2'
'y, -z+1/2, x+1/2'
'z, x+1/2, -y+1/2'
'z, -x+1/2, y+1/2'
'-y, z+1/2, x+1/2'
'-y, -x+1/2, z+1/2'
'y, x+1/2, z+1/2'
'x, -z+1/2, -y+1/2'
'x, z+1/2, y+1/2'
'-z, y+1/2, -x+1/2'
'z, y+1/2, x+1/2'
'-x+1/2, -y, -z+1/2'
'y+1/2, -x, -z+1/2'
'x+1/2, y, -z+1/2'
'-y+1/2, x, -z+1/2'
'-x+1/2, z, -y+1/2'
'-x+1/2, y, z+1/2'
'-x+1/2, -z, y+1/2'
'-z+1/2, -y, x+1/2'
'x+1/2, -y, z+1/2'
'z+1/2, -y, -x+1/2'
'-z+1/2, -x, -y+1/2'
'-y+1/2, -z, -x+1/2'
'y+1/2, z, -x+1/2'
'-z+1/2, x, y+1/2'
'y+1/2, -z, x+1/2'
'z+1/2, x, -y+1/2'
'z+1/2, -x, y+1/2'
'-y+1/2, z, x+1/2'
'-y+1/2, -x, z+1/2'
'y+1/2, x, z+1/2'
'x+1/2, -z, -y+1/2'
'x+1/2, z, y+1/2'
'-z+1/2, y, -x+1/2'
'z+1/2, y, x+1/2'
'-x+1/2, -y+1/2, -z'
'y+1/2, -x+1/2, -z'
'x+1/2, y+1/2, -z'
'-y+1/2, x+1/2, -z'
'-x+1/2, z+1/2, -y'
'-x+1/2, y+1/2, z'
'-x+1/2, -z+1/2, y'
'-z+1/2, -y+1/2, x'
'x+1/2, -y+1/2, z'
'z+1/2, -y+1/2, -x'
'-z+1/2, -x+1/2, -y'
'-y+1/2, -z+1/2, -x'
'y+1/2, z+1/2, -x'
'-z+1/2, x+1/2, y'
'y+1/2, -z+1/2, x'
'z+1/2, x+1/2, -y'
'z+1/2, -x+1/2, y'
'-y+1/2, z+1/2, x'
'-y+1/2, -x+1/2, z'
'y+1/2, x+1/2, z'
'x+1/2, -z+1/2, -y'
'x+1/2, z+1/2, y'
'-z+1/2, y+1/2, -x'
'z+1/2, y+1/2, x'

loop_
_atom_site_label
_atom_site_type_symbol
_atom_site_fract_x
_atom_site_fract_y
_atom_site_fract_z
_atom_site_U_iso_or_equiv
_atom_site_adp_type
_atom_site_occupancy
_atom_site_calc_flag
_atom_site_refinement_flags
Cu1 Cu 0.28492(2) 0.28492(2) 0.0000 0.0325(3) Uani 1 d S
O1 O 0.24318(10) 0.31694(11) 0.05245(10) 0.0477(7) Uani 1 d .
C1 C 0.17727(14) 0.32273(14) 0.11242(18) 0.0391(10) Uani 1 d S
C2 C 0.20298(15) 0.29702(15) 0.06863(19) 0.0395(10) Uani 1 d S
C3 C 0.13411(14) 0.30136(19) 0.13411(14) 0.0407(11) Uani 1 d S
H3 H 0.1196 0.2725 0.1196 0.049 Uiso 1 calc SR
O1W O 0.3459(4) 0.3459(4) 0.0000 0.050 Uiso 0.377(13) d SP
H1 H 0.3583 0.3583 -0.0270 0.075 Uiso 0.38 d SP
C21 C 0.2176(17) 0.2824(17) 0.2176(17) 0.184(19) Uiso 0.25 d SPD
C22 C 0.2251(14) 0.2251(14) 0.2251(14) 0.184(19) Uiso 0.50 d SPD
C23 C 0.1917(16) 0.1917(16) 0.1917(16) 0.184(19) Uiso 0.25 d SPD
C24 C 0.1571(18) 0.1571(18) 0.1571(18) 0.184(19) Uiso 0.25 d SPD
C25 C 0.1258(19) 0.1258(19) 0.1258(19) 0.184(19) Uiso 0.25 d SPD

loop_
_atom_site_aniso_label
_atom_site_aniso_U_11
_atom_site_aniso_U_22
_atom_site_aniso_U_33
_atom_site_aniso_U_23
_atom_site_aniso_U_13
_atom_site_aniso_U_12
Cu1 0.0357(4) 0.0357(4) 0.0262(4) 0.000 0.000 -0.0106(3)
O1 0.0504(15) 0.0505(15) 0.0423(14) -0.0103(11) 0.0118(11) -0.0124(12)
C1 0.0410(15) 0.0410(15) 0.035(2) -0.0035(14) 0.0035(14) -0.0034(19)
C2 0.0437(15) 0.0437(15) 0.031(2) -0.0026(14) 0.0026(14) -0.004(2)
C3 0.0405(15) 0.041(2) 0.0405(15) -0.0063(14) 0.0000(19) -0.0063(14)

loop_
_atom_type_symbol
_atom_type_description
_atom_type_scat_dispersion_real
_atom_type_scat_dispersion_imag
_atom_type_scat_source
C C 0.0033 0.0016 'International Tables Vol C Tables 4.2.6.8 and 6.1.1.4'
H H 0.0000 0.0000 'International Tables Vol C Tables 4.2.6.8 and 6.1.1.4'
O O 0.0106 0.0060 'International Tables Vol C Tables 4.2.6.8 and 6.1.1.4'
Cu Cu 0.3201 1.2651 'International Tables Vol C Tables 4.2.6.8 and 6.1.1.4'

loop_
_geom_angle_atom_site_label_1
_geom_angle_atom_site_label_2
_geom_angle_atom_site_label_3
_geom_angle
_geom_angle_site_symmetry_1
_geom_angle_site_symmetry_3
O1 Cu1 O1 89.19(17) 19 99
O1 Cu1 O1 89.83(17) 19 116
O1 Cu1 O1 169.37(16) 99 116
O1 Cu1 O1 169.37(16) 19 .
O1 Cu1 O1 89.83(17) 99 .
O1 Cu1 O1 89.19(17) 116 .
O1 Cu1 O1W 95.32(8) 19 .
O1 Cu1 O1W 95.32(8) 99 .
O1 Cu1 O1W 95.32(8) 116 .
O1 Cu1 O1W 95.32(8) . .
O1 Cu1 Cu1 84.68(8) 19 75
O1 Cu1 Cu1 84.68(8) 99 75
O1 Cu1 Cu1 84.68(8) 116 75
O1 Cu1 Cu1 84.68(8) . 75
O1W Cu1 Cu1 180.0(4) . 75
C2 O1 Cu1 122.2(3) . .
C3 C1 C3 119.5(5) . 85
C3 C1 C2 120.2(2) . .
C3 C1 C2 120.2(2) 85 .
O1 C2 O1 126.1(5) 187 .
O1 C2 C1 116.9(2) 187 .
O1 C2 C1 116.9(2) . .
C1 C3 C1 120.5(5) 38 .
C1 C3 H3 119.8 38 .
C1 C3 H3 119.8 . .
Cu1 O1W H1 123.1 . .
C22 C21 C22 74(6) 122 .
C22 C21 C22 74(6) 122 75
C22 C21 C22 74(6) . 75
C23 C22 C21 115(4) . 148
C23 C22 C21 115(4) . .
C21 C22 C21 104(4) 148 .
C23 C22 C21 115(4) . 75
C21 C22 C21 104(4) 148 75
C21 C22 C21 104(4) . 75
C23 C22 C22 144.736(12) . 148
C21 C22 C22 53(3) 148 148
C21 C22 C22 101(4) . 148
C21 C22 C22 53(3) 75 148
C23 C22 C22 144.736(17) . 122
C21 C22 C22 53(3) 148 122
C21 C22 C22 53(3) . 122
C21 C22 C22 101(4) 75 122
C22 C22 C22 60.000(4) 148 122
C23 C22 C22 144.736(11) . 75
C21 C22 C22 101(4) 148 75
C21 C22 C22 53(3) . 75
C21 C22 C22 53(3) 75 75
C22 C22 C22 60.000(1) 148 75
C22 C22 C22 60.000(2) 122 75
C22 C23 C24 180(9) . .
C25 C24 C23 180(8) . .

loop_
_geom_bond_atom_site_label_1
_geom_bond_atom_site_label_2
_geom_bond_distance
_geom_bond_site_symmetry_2
Cu1 O1 1.953(3) 19
Cu1 O1 1.953(3) 99
Cu1 O1 1.953(3) 116
Cu1 O1 1.953(3) .
Cu1 O1W 2.265(15) .
Cu1 Cu1 2.5964(15) 75
O1 C2 1.254(3) .
C1 C3 1.388(3) .
C1 C3 1.388(3) 85
C1 C2 1.496(7) .
C2 O1 1.254(3) 187
C3 C1 1.388(3) 38
C3 H3 0.9300 .
O1W H1 0.8483 .
C21 C22 1.53(4) 122
C21 C22 1.53(4) .
C21 C22 1.53(4) 75
C22 C23 1.52(5) .
C22 C21 1.53(4) 148
C22 C21 1.53(4) 75
C22 C22 1.85(10) 148
C22 C22 1.85(10) 122
C22 C22 1.85(10) 75
C23 C24 1.57(5) .
C24 C25 1.43(5) .
